data_2003192
loop_
_publ_author_name
'Park, Kwangyong'
'Swenson, Dale C.'
'Scott, William J.'
'Wiemer, David F.'

_publ_section_title
;
 (1\b,5\a,6\b)-10,10-(1,2-Ethylenedioxy)-1,5-di-methylbicyclo [4.4.0]decan-4-one
;
_journal_coden_ASTM ACSCEE
_journal_issue 2
_journal_name_full
;
 Acta Crystallographica, Section C: Crystal Structure Communications
;
_journal_page_first 268
_journal_page_last 270
_journal_paper_doi 10.1107/S0108270194008759
_journal_volume 51
_journal_year 1995
_chemical_formula_analytical ?
_chemical_formula_moiety 'C14 H22 O3'
_chemical_formula_structural ?
_chemical_formula_sum 'C14 H22 O3'
_chemical_formula_weight 238.3
_space_group_crystal_system monoclinic
_space_group_IT_number 14
_space_group_name_Hall '-P 2ybc'
_space_group_name_H-M_alt 'P 1 21/c 1'
_atom_type_scat_source IntTabIV
_cell_angle_alpha 90
_cell_angle_beta 101.70(1)
_cell_angle_gamma 90
_cell_formula_units_Z 4
_cell_length_a 7.889(1)
_cell_length_b 19.490(3)
_cell_length_c 8.559(1)
_cell_measurement_reflns_used 25
_cell_measurement_temperature 295
_cell_measurement_theta_max 16
_cell_measurement_theta_min 13
_cell_volume 1288.7(6)
_diffrn_measurement_device 'Enraf-Nonius CAD4 diffractometer'
_diffrn_measurement_method
;\q-2\q scans [range (0.8 + 0.35tan\q)\%, speed 1.67-5.0\% min^-1^,
background determined by the Lehman-Larson method]
;
_diffrn_radiation_type MoK\a
_diffrn_radiation_wavelength 0.71073
_diffrn_reflns_av_R_equivalents '0.058 on I'
_diffrn_reflns_limit_h_max 10
_diffrn_reflns_limit_h_min -10
_diffrn_reflns_limit_k_max 25
_diffrn_reflns_limit_k_min -18
_diffrn_reflns_limit_l_max 5
_diffrn_reflns_limit_l_min -11
_diffrn_reflns_number 5325
_diffrn_reflns_theta_max 30
_diffrn_standards_decay_% <2.0
_diffrn_standards_interval_count '400 for orientation'
_diffrn_standards_interval_time '240 min for intensity'
_diffrn_standards_number 4
_exptl_absorpt_coefficient_mu 0.079
_exptl_absorpt_correction_T_max ?
_exptl_absorpt_correction_T_min ?
_exptl_absorpt_correction_type none
_exptl_crystal_colour clear
_exptl_crystal_density_diffrn 1.23
_exptl_crystal_density_meas ?
_exptl_crystal_density_method ?
_exptl_crystal_description 'irregular cube'
_exptl_crystal_size_max 0.22
_exptl_crystal_size_mid 0.25
_exptl_crystal_size_min 0.28
_refine_diff_density_max 0.22
_refine_diff_density_min -0.15
_refine_ls_abs_structure_details ?
_refine_ls_extinction_coef ?
_refine_ls_extinction_method ?
_refine_ls_goodness_of_fit_obs 1.43
_refine_ls_hydrogen_treatment
;
All H atoms were included in the structure-factor calculation at fixed
positions with C-H = 0.95\%A.
;
_refine_ls_number_parameters 154
_refine_ls_number_reflns 1840
_refine_ls_R_factor_obs 0.046
_refine_ls_shift/esd_max 0.03
_refine_ls_structure_factor_coef F
_refine_ls_weighting_details 'w = 1/[\s^2^(F) + (0.04F)^2^]'
_refine_ls_weighting_scheme calc
_refine_ls_wR_factor_obs 0.072
_reflns_number_observed 1840
_reflns_number_total 2622
_reflns_observed_criterion I>2\s(I)
_cod_depositor_comments
;
 Updating space group information and adding the symmetry operation list.

 Antanas Vaitkus,
 2018-06-15

The following automatic conversions were performed:

'_refine_ls_weighting_scheme' value 'calc w = 1/[\s^2^(F) +
(0.04F)^2^]' was changed to 'calc'. New tag
'_refine_ls_weighting_details' was created. The value of the new tag
was set to 'w = 1/[\s^2^(F) + (0.04F)^2^]'.

Automatic conversion script
Id: cif_fix_values 3143 2015-03-26 13:38:13Z robertas 
;
_cod_original_sg_symbol_H-M 'P 21/c'
_cod_database_code 2003192

loop_
_space_group_symop_id
_space_group_symop_operation_xyz
1 x,y,z
2 -x,y+1/2,-z+1/2
3 -x,-y,-z
4 x,-y+1/2,z+1/2

loop_
_atom_site_aniso_label
_atom_site_aniso_U_11
_atom_site_aniso_U_12
_atom_site_aniso_U_13
_atom_site_aniso_U_22
_atom_site_aniso_U_23
_atom_site_aniso_U_33
O(1) 0.084(1) -0.021(1) -0.0175(7) 0.134(1) 0.0257(9) 0.0615(8)
O(2) 0.0471(6) -0.0133(5) -0.0007(4) 0.0532(6) 0.0088(5) 0.0465(5)
O(3) 0.0438(6) -0.0178(5) -0.0006(5) 0.0679(7) 0.0188(6) 0.0630(6)
C(1) 0.0381(7) 0.0013(6) 0.0084(5) 0.0387(7) 0.0039(6) 0.0443(7)
C(2) 0.0488(8) -0.0091(7) 0.0106(6) 0.060(1) 0.0113(7) 0.0511(8)
C(3) 0.071(1) -0.008(1) 0.0159(7) 0.081(1) 0.0105(8) 0.0461(8)
C(4) 0.070(1) -0.0074(9) 0.0033(7) 0.071(1) -0.0015(8) 0.0398(8)
C(5) 0.062(1) -0.0145(8) 0.0039(7) 0.0535(9) -0.0030(7) 0.0468(8)
C(6) 0.0424(7) -0.0061(6) 0.0060(6) 0.0433(8) 0.0039(6) 0.0400(7)
C(7) 0.0377(8) 0.0028(8) 0.0083(6) 0.069(1) -0.0006(8) 0.0581(9)
C(8) 0.0555(9) 0.0128(9) 0.0163(7) 0.069(1) -0.0124(9) 0.066(1)
C(9) 0.064(1) 0.0001(8) 0.0069(8) 0.0482(9) -0.0135(7) 0.0620(9)
C(10) 0.0391(7) -0.0069(6) 0.0047(6) 0.0407(8) 0.0041(6) 0.0481(7)
C(11) 0.0576(9) 0.0181(8) 0.0113(8) 0.060(1) -0.0040(9) 0.067(1)
C(12) 0.086(1) -0.049(1) -0.0024(9) 0.103(1) -0.003(1) 0.063(1)
C(13) 0.0518(9) -0.0133(8) -0.0016(7) 0.070(1) 0.0086(8) 0.0527(9)
C(14) 0.0484(9) -0.0104(8) 0.0003(7) 0.068(1) 0.0008(8) 0.0549(9)

loop_
_atom_site_label
_atom_site_fract_x
_atom_site_fract_y
_atom_site_fract_z
_atom_site_U_iso_or_equiv
O(1) 0.4615(2) 0.8721(1) 0.1527(2) 0.0978(5)
O(2) 0.9159(1) 0.85509(6) 0.8481(1) 0.0504(3)
O(3) 1.0664(1) 0.93121(6) 0.7265(1) 0.0598(4)
C(1) 0.8336(2) 0.86594(8) 0.5612(2) 0.0404(4)
C(2) 0.8426(2) 0.91508(9) 0.4218(2) 0.0531(5)
C(3) 0.7603(3) 0.8857(1) 0.2588(2) 0.0655(5)
C(4) 0.5842(3) 0.8565(1) 0.2549(2) 0.0613(5)
C(5) 0.5703(2) 0.80745(9) 0.3882(2) 0.0550(5)
C(6) 0.6438(2) 0.84245(8) 0.5514(2) 0.0422(4)
C(7) 0.5260(2) 0.9009(1) 0.5847(2) 0.0552(5)
C(8) 0.5950(2) 0.9355(1) 0.7431(2) 0.0632(5)
C(9) 0.7778(2) 0.96122(9) 0.7524(2) 0.0588(5)
C(10) 0.8976(2) 0.90382(8) 0.7212(2) 0.0432(4)
C(11) 0.9534(2) 0.8043(1) 0.5562(2) 0.0617(5)
C(12) 0.3883(3) 0.7788(1) 0.3735(3) 0.0865(6)
C(13) 1.0684(2) 0.8728(1) 0.9620(2) 0.0599(5)
C(14) 1.1795(2) 0.9087(1) 0.8675(2) 0.0585(5)
H(11A) 0.9427 0.7730 0.6387 0.08*
H(11B) 0.9217 0.7820 0.4556 0.08*
H(11C) 1.0698 0.8197 0.5708 0.08*
H(12B) 0.3858 0.7481 0.4594 0.1*
H(12C) 0.3559 0.7549 0.2752 0.1*
H(12A) 0.3095 0.8154 0.3766 0.1*
H(2A) 0.7839 0.9563 0.4373 0.06*
H(2B) 0.9607 0.9248 0.4227 0.06*
H(3A) 0.7508 0.9212 0.1816 0.08*
H(3B) 0.8329 0.8503 0.2328 0.08*
H(5) 0.6391 0.7680 0.3808 0.06*
H(6) 0.6455 0.8095 0.6334 0.05*
H(7A) 0.5173 0.9340 0.5020 0.06*
H(7B) 0.4144 0.8828 0.5857 0.06*
H(8A) 0.5224 0.9731 0.7551 0.08*
H(8B) 0.5946 0.9034 0.8265 0.08*
H(9A) 0.7764 0.9962 0.6749 0.08*
H(9B) 0.8202 0.9794 0.8559 0.08*
H(13A) 1.0408 0.9022 1.0417 0.08*
H(13B) 1.1243 0.8328 1.0107 0.08*
H(14A) 1.2639 0.8782 0.8421 0.08*
H(14B) 1.2356 0.9467 0.9253 0.08*
